data_4120666
loop_
_publ_author_name
'Kohyama, Yuh'
'Murase, Takashi'
'Fujita, Makoto'

_publ_section_title
;
 Metal-Organic Proximity in a Synthetic Pocket.
;
_journal_issue 8
_journal_name_full 'Journal of the American Chemical Society'
_journal_page_first 2966
_journal_paper_doi 10.1021/ja412582k
_journal_volume 136
_journal_year 2014
_chemical_formula_sum 'C130 H192 Cl2 N43.67 O61.1 P2 Pd6 Pt Si2'
_chemical_formula_weight 4366.83
_chemical_name_systematic
; 
 ? 
;
_space_group_IT_number 62
_symmetry_cell_setting orthorhombic
_symmetry_space_group_name_Hall '-P 2ac 2n'
_symmetry_space_group_name_H-M 'P n m a'
_atom_sites_solution_hydrogens geom
_atom_sites_solution_primary direct
_atom_sites_solution_secondary difmap
_audit_creation_method SHELXL-97
_cell_angle_alpha 90.00
_cell_angle_beta 90.00
_cell_angle_gamma 90.00
_cell_formula_units_Z 4
_cell_length_a 22.628(3)
_cell_length_b 22.198(3)
_cell_length_c 41.504(6)
_cell_measurement_reflns_used 9702
_cell_measurement_temperature 90(2)
_cell_measurement_theta_max 23.25
_cell_measurement_theta_min 2.33
_cell_volume 20847(5)
_computing_cell_refinement 'Bruker SAINT'
_computing_data_collection 'Bruker APEX2'
_computing_data_reduction 'Bruker SAINT'
_computing_molecular_graphics 'Bruker SHELXTL'
_computing_publication_material 'Bruker SHELXTL'
_computing_structure_refinement 'SHELXL-97 (Sheldrick, 1997)'
_computing_structure_solution 'SHELXS-97 (Sheldrick, 1990)'
_diffrn_ambient_temperature 90(2)
_diffrn_measured_fraction_theta_full 0.972
_diffrn_measured_fraction_theta_max 0.972
_diffrn_measurement_device_type 'CCD area detector'
_diffrn_measurement_method 'omega scan'
_diffrn_radiation_monochromator 'focusing mirror'
_diffrn_radiation_source 'fine-focus rotating anode'
_diffrn_radiation_type MoK\a
_diffrn_radiation_wavelength 0.71073
_diffrn_reflns_av_R_equivalents 0.0762
_diffrn_reflns_av_sigmaI/netI 0.0495
_diffrn_reflns_limit_h_max 24
_diffrn_reflns_limit_h_min -25
_diffrn_reflns_limit_k_max 24
_diffrn_reflns_limit_k_min -24
_diffrn_reflns_limit_l_max 46
_diffrn_reflns_limit_l_min -46
_diffrn_reflns_number 132246
_diffrn_reflns_theta_full 23.39
_diffrn_reflns_theta_max 23.39
_diffrn_reflns_theta_min 1.33
_diffrn_standards_number 0
_exptl_absorpt_coefficient_mu 1.309
_exptl_absorpt_correction_T_max 0.8400
_exptl_absorpt_correction_T_min 0.7891
_exptl_absorpt_correction_type multi-scan
_exptl_absorpt_process_details SADABS
_exptl_crystal_colour yellow
_exptl_crystal_density_diffrn 1.391
_exptl_crystal_density_method 'not measured'
_exptl_crystal_description rod
_exptl_crystal_F_000 8850
_exptl_crystal_size_max 0.19
_exptl_crystal_size_mid 0.14
_exptl_crystal_size_min 0.14
_refine_diff_density_max 2.427
_refine_diff_density_min -1.037
_refine_diff_density_rms 0.179
_refine_ls_extinction_method none
_refine_ls_goodness_of_fit_ref 1.104
_refine_ls_hydrogen_treatment constr
_refine_ls_matrix_type full
_refine_ls_number_parameters 1255
_refine_ls_number_reflns 15251
_refine_ls_number_restraints 156
_refine_ls_restrained_S_all 1.104
_refine_ls_R_factor_all 0.0999
_refine_ls_R_factor_gt 0.0744
_refine_ls_shift/su_max 0.001
_refine_ls_shift/su_mean 0.000
_refine_ls_structure_factor_coef Fsqd
_refine_ls_weighting_details 'calc w=1/[\s^2^(Fo^2^)+(0.1034P)^2^+241.3934P] where P=(Fo^2^+2Fc^2^)/3'
_refine_ls_weighting_scheme calc
_refine_ls_wR_factor_gt 0.2045
_refine_ls_wR_factor_ref 0.2232
_reflns_number_gt 11702
_reflns_number_total 15251
_reflns_threshold_expression >2sigma(I)
_cod_data_source_file ja412582k_si_002.cif
_cod_data_source_block pnma
_cod_depositor_comments
;
The following automatic conversions were performed:

'_symmetry_cell_setting' value 'Orthorhombic' changed to
'orthorhombic' according to
/usr/data/users/saulius/automatic-downloads/current/ACS/lib/dictionaries/cif_core.dic
dictionary named 'cif_core.dic' version 2.4.2 from 2011-04-26.

Automatic conversion script
Id: cif_fix_values 2281 2013-09-26 08:29:07Z andrius 
;
_cod_original_cell_volume 20848(5)
_cod_original_sg_symbol_H-M Pnma
_cod_original_formula_sum 'C130 H192 Cl2 N43.67 O61.10 P2 Pd6 Pt Si2'
_cod_database_code 4120666

loop_
_symmetry_equiv_pos_as_xyz
'x, y, z'
'-x+1/2, -y, z+1/2'
'-x, y+1/2, -z'
'x+1/2, -y+1/2, -z+1/2'
'-x, -y, -z'
'x-1/2, y, -z-1/2'
'x, -y-1/2, z'
'-x-1/2, y-1/2, z-1/2'

loop_
_atom_site_label
_atom_site_type_symbol
_atom_site_fract_x
_atom_site_fract_y
_atom_site_fract_z
_atom_site_U_iso_or_equiv
_atom_site_adp_type
_atom_site_occupancy
_atom_site_symmetry_multiplicity
_atom_site_calc_flag
_atom_site_refinement_flags
_atom_site_disorder_assembly
_atom_site_disorder_group
Pt1 Pt 0.49457(3) 0.7500 0.082293(15) 0.03247(19) Uani 1 2 d S . .
Pd1 Pd 0.77904(3) 0.45579(3) 0.13137(2) 0.0327(2) Uani 1 1 d . . .
Pd2 Pd 0.51234(5) 0.7500 -0.10251(3) 0.0293(3) Uani 1 2 d S . .
Pd3 Pd 0.19807(3) 0.45957(4) 0.11612(2) 0.0385(2) Uani 1 1 d . . .
Pd4 Pd 0.47227(5) 0.7500 0.34512(3) 0.0284(3) Uani 1 2 d S . .
Cl1 Cl 0.39398(18) 0.7500 0.07876(11) 0.0531(11) Uani 1 2 d S . .
Cl2 Cl 0.59522(18) 0.7500 0.08684(11) 0.0565(12) Uani 1 2 d S . .
P1 P 0.49244(13) 0.64649(13) 0.08157(8) 0.0400(7) Uani 1 1 d . . .
Si1 Si 0.6219(2) 0.7500 0.21032(13) 0.0622(15) Uani 1 2 d S . .
Si2 Si 0.2967(2) 0.7500 0.18794(12) 0.0534(13) Uani 1 2 d S . .
N1 N 0.4840(3) 0.4977(4) 0.1773(2) 0.0293(19) Uani 1 1 d . . .
N2 N 0.5331(4) 0.5519(4) 0.2180(2) 0.032(2) Uani 1 1 d . . .
N3 N 0.4292(4) 0.5533(4) 0.2156(2) 0.033(2) Uani 1 1 d . . .
N4 N 0.4759(4) 0.6875(4) 0.3092(2) 0.031(2) Uani 1 1 d . . .
N5 N 0.2738(4) 0.4740(4) 0.1414(2) 0.038(2) Uani 1 1 d . . .
N6 N 0.7007(3) 0.4690(4) 0.1534(2) 0.031(2) Uani 1 1 d . . .
N7 N 0.7627(4) 0.5337(4) 0.1063(2) 0.033(2) Uani 1 1 d . . .
N8 N 0.7369(5) 0.7500 0.0745(3) 0.032(3) Uani 1 2 d S . .
N9 N 0.6899(4) 0.6967(4) 0.0328(2) 0.035(2) Uani 1 1 d . . .
N10 N 0.5710(5) 0.7500 -0.0656(3) 0.030(3) Uani 1 2 d S . .
N11 N 0.2190(4) 0.5368(4) 0.0913(2) 0.041(2) Uani 1 1 d . . .
N12 N 0.3085(4) 0.6963(4) 0.0210(2) 0.040(2) Uani 1 1 d . . .
N13 N 0.2518(5) 0.7500 0.0595(3) 0.038(3) Uani 1 2 d S . .
N14 N 0.4475(5) 0.7500 -0.0680(3) 0.034(3) Uani 1 2 d S . .
N15 N 0.1206(4) 0.4448(5) 0.0917(3) 0.058(3) Uani 1 1 d . . .
N16 N 0.1760(4) 0.3835(4) 0.1419(3) 0.053(3) Uani 1 1 d . . .
N17 N 0.7959(4) 0.3786(4) 0.1576(3) 0.050(3) Uani 1 1 d . . .
N18 N 0.8596(4) 0.4391(4) 0.1093(3) 0.051(3) Uani 1 1 d . . .
N19 N 0.4540(5) 0.7500 -0.1410(3) 0.040(3) Uani 1 2 d S . .
N20 N 0.5771(5) 0.7500 -0.1366(3) 0.038(3) Uani 1 2 d S . .
N21 N 0.4657(4) 0.6868(4) 0.3812(2) 0.037(2) Uani 1 1 d D . .
C1 C 0.4262(5) 0.6709(5) 0.2939(3) 0.038(3) Uani 1 1 d . . .
H1 H 0.3896 0.6865 0.3013 0.046 Uiso 1 1 calc R . .
C2 C 0.4261(5) 0.6332(5) 0.2684(3) 0.041(3) Uani 1 1 d . . .
H2 H 0.3899 0.6225 0.2583 0.049 Uiso 1 1 calc R . .
C3 C 0.4789(4) 0.6101(4) 0.2570(2) 0.030(2) Uani 1 1 d . . .
C4 C 0.5294(5) 0.6265(5) 0.2730(3) 0.041(3) Uani 1 1 d . . .
H4 H 0.5664 0.6108 0.2662 0.049 Uiso 1 1 calc R . .
C5 C 0.5270(4) 0.6654(5) 0.2987(2) 0.035(2) Uani 1 1 d . . .
H5 H 0.5627 0.6768 0.3092 0.041 Uiso 1 1 calc R . .
C6 C 0.4807(4) 0.5691(4) 0.2288(2) 0.029(2) Uani 1 1 d . . .
C7 C 0.4338(4) 0.5178(4) 0.1895(2) 0.029(2) Uani 1 1 d . . .
C8 C 0.5334(4) 0.5160(4) 0.1924(2) 0.028(2) Uani 1 1 d . . .
C9 C 0.3779(4) 0.5009(4) 0.1734(3) 0.031(2) Uani 1 1 d . . .
C10 C 0.3234(5) 0.5210(5) 0.1848(3) 0.038(3) Uani 1 1 d . . .
H10 H 0.3215 0.5448 0.2038 0.046 Uiso 1 1 calc R . .
C11 C 0.2726(5) 0.5063(5) 0.1685(3) 0.036(3) Uani 1 1 d . . .
H11 H 0.2356 0.5195 0.1767 0.043 Uiso 1 1 calc R . .
C12 C 0.3259(5) 0.4539(5) 0.1301(3) 0.040(3) Uani 1 1 d . . .
H12 H 0.3264 0.4298 0.1112 0.048 Uiso 1 1 calc R . .
C13 C 0.3786(4) 0.4672(5) 0.1452(3) 0.033(2) Uani 1 1 d . . .
H13 H 0.4150 0.4534 0.1365 0.040 Uiso 1 1 calc R . .
C14 C 0.5901(4) 0.4979(4) 0.1799(2) 0.027(2) Uani 1 1 d . . .
C15 C 0.6423(4) 0.5159(4) 0.1943(2) 0.031(2) Uani 1 1 d . . .
H15 H 0.6411 0.5386 0.2137 0.037 Uiso 1 1 calc R . .
C16 C 0.6968(4) 0.5010(5) 0.1807(3) 0.034(2) Uani 1 1 d . . .
H16 H 0.7320 0.5139 0.1911 0.041 Uiso 1 1 calc R . .
C17 C 0.6491(5) 0.4518(5) 0.1387(3) 0.042(3) Uani 1 1 d . . .
H17 H 0.6515 0.4303 0.1190 0.051 Uiso 1 1 calc R . .
C18 C 0.5943(5) 0.4641(5) 0.1510(3) 0.037(3) Uani 1 1 d . . .
H18 H 0.5596 0.4503 0.1404 0.045 Uiso 1 1 calc R . .
C19 C 0.7747(4) 0.5871(5) 0.1204(3) 0.037(3) Uani 1 1 d . . .
H19 H 0.7935 0.5872 0.1409 0.044 Uiso 1 1 calc R . .
C20 C 0.7607(4) 0.6416(5) 0.1063(3) 0.033(2) Uani 1 1 d . . .
H20 H 0.7686 0.6784 0.1171 0.040 Uiso 1 1 calc R . .
C21 C 0.7347(4) 0.6412(5) 0.0759(3) 0.033(2) Uani 1 1 d . . .
C22 C 0.7211(5) 0.5869(5) 0.0619(3) 0.042(3) Uani 1 1 d . . .
H22 H 0.7018 0.5856 0.0416 0.051 Uiso 1 1 calc R . .
C23 C 0.7360(5) 0.5336(5) 0.0779(2) 0.037(3) Uani 1 1 d . . .
H23 H 0.7266 0.4961 0.0681 0.045 Uiso 1 1 calc R . .
C24 C 0.7199(4) 0.6996(5) 0.0603(2) 0.034(2) Uani 1 1 d . . .
C25 C 0.6755(6) 0.7500 0.0193(4) 0.031(3) Uani 1 2 d S . .
C26 C 0.6404(6) 0.7500 -0.0096(3) 0.033(3) Uani 1 2 d S . .
C27 C 0.6227(5) 0.6971(5) -0.0245(3) 0.038(3) Uani 1 1 d . . .
H27 H 0.6343 0.6595 -0.0156 0.046 Uiso 1 1 calc R . .
C28 C 0.5886(5) 0.6982(5) -0.0520(2) 0.036(3) Uani 1 1 d . . .
H28 H 0.5773 0.6611 -0.0616 0.043 Uiso 1 1 calc R . .
C29 C 0.2563(5) 0.5353(6) 0.0663(3) 0.047(3) Uani 1 1 d . . .
H29 H 0.2706 0.4975 0.0590 0.057 Uiso 1 1 calc R . .
C30 C 0.2746(5) 0.5873(6) 0.0506(3) 0.048(3) Uani 1 1 d . . .
H30 H 0.3009 0.5853 0.0329 0.057 Uiso 1 1 calc R . .
C31 C 0.2535(5) 0.6421(5) 0.0616(3) 0.043(3) Uani 1 1 d . . .
C32 C 0.2140(5) 0.6426(6) 0.0871(3) 0.050(3) Uani 1 1 d . . .
H32 H 0.1979 0.6796 0.0946 0.060 Uiso 1 1 calc R . .
C33 C 0.1985(6) 0.5893(6) 0.1014(3) 0.053(3) Uani 1 1 d . . .
H33 H 0.1721 0.5900 0.1192 0.064 Uiso 1 1 calc R . .
C34 C 0.2720(5) 0.6999(5) 0.0460(3) 0.041(3) Uani 1 1 d . . .
C35 C 0.3254(7) 0.7500 0.0094(4) 0.040(4) Uani 1 2 d S . .
C36 C 0.3687(6) 0.7500 -0.0180(4) 0.035(4) Uani 1 2 d S . .
C37 C 0.3888(5) 0.6975(5) -0.0317(3) 0.046(3) Uani 1 1 d . . .
H37 H 0.3752 0.6598 -0.0237 0.055 Uiso 1 1 calc R . .
C38 C 0.4270(5) 0.6988(5) -0.0559(3) 0.040(3) Uani 1 1 d . . .
H38 H 0.4402 0.6618 -0.0649 0.048 Uiso 1 1 calc R . .
C39 C 0.0882(6) 0.3977(6) 0.1082(4) 0.072(4) Uani 1 1 d . . .
H39A H 0.0605 0.3781 0.0930 0.086 Uiso 1 1 calc R . .
H39B H 0.0647 0.4155 0.1260 0.086 Uiso 1 1 calc R . .
C40 C 0.1299(6) 0.3517(7) 0.1216(4) 0.080(5) Uani 1 1 d . . .
H40A H 0.1493 0.3296 0.1038 0.096 Uiso 1 1 calc R . .
H40B H 0.1079 0.3223 0.1349 0.096 Uiso 1 1 calc R . .
C41 C 0.1530(6) 0.4003(6) 0.1736(3) 0.061(4) Uani 1 1 d . . .
H41A H 0.1194 0.4278 0.1709 0.092 Uiso 1 1 calc R . .
H41B H 0.1841 0.4204 0.1860 0.092 Uiso 1 1 calc R . .
H41C H 0.1400 0.3641 0.1851 0.092 Uiso 1 1 calc R . .
C42 C 0.2271(6) 0.3410(6) 0.1462(5) 0.084(5) Uani 1 1 d . . .
H42A H 0.2427 0.3296 0.1251 0.127 Uiso 1 1 calc R . .
H42B H 0.2137 0.3048 0.1576 0.127 Uiso 1 1 calc R . .
H42C H 0.2582 0.3608 0.1588 0.127 Uiso 1 1 calc R . .
C43 C 0.0821(6) 0.5000(7) 0.0890(4) 0.073(4) Uani 1 1 d . . .
H43A H 0.1019 0.5301 0.0755 0.109 Uiso 1 1 calc R . .
H43B H 0.0752 0.5168 0.1105 0.109 Uiso 1 1 calc R . .
H43C H 0.0442 0.4889 0.0792 0.109 Uiso 1 1 calc R . .
C44 C 0.1343(7) 0.4249(8) 0.0591(4) 0.087(5) Uani 1 1 d . . .
H44A H 0.0976 0.4208 0.0467 0.130 Uiso 1 1 calc R . .
H44B H 0.1545 0.3859 0.0600 0.130 Uiso 1 1 calc R . .
H44C H 0.1600 0.4546 0.0487 0.130 Uiso 1 1 calc R . .
C45 C 0.8893(6) 0.3928(6) 0.1297(4) 0.062(4) Uani 1 1 d . . .
H45A H 0.9213 0.3730 0.1173 0.075 Uiso 1 1 calc R . .
H45B H 0.9071 0.4121 0.1489 0.075 Uiso 1 1 calc R . .
C46 C 0.8450(6) 0.3475(6) 0.1398(4) 0.063(4) Uani 1 1 d . . .
H46A H 0.8638 0.3171 0.1540 0.075 Uiso 1 1 calc R . .
H46B H 0.8289 0.3265 0.1207 0.075 Uiso 1 1 calc R . .
C47 C 0.8500(6) 0.4172(7) 0.0760(3) 0.064(4) Uani 1 1 d . . .
H47A H 0.8311 0.4489 0.0632 0.096 Uiso 1 1 calc R . .
H47B H 0.8244 0.3816 0.0764 0.096 Uiso 1 1 calc R . .
H47C H 0.8881 0.4066 0.0663 0.096 Uiso 1 1 calc R . .
C48 C 0.8973(5) 0.4939(6) 0.1069(3) 0.057(4) Uani 1 1 d . . .
H48A H 0.9353 0.4833 0.0971 0.086 Uiso 1 1 calc R . .
H48B H 0.9041 0.5104 0.1285 0.086 Uiso 1 1 calc R . .
H48C H 0.8774 0.5241 0.0936 0.086 Uiso 1 1 calc R . .
C49 C 0.7443(6) 0.3376(6) 0.1595(4) 0.074(5) Uani 1 1 d . . .
H49A H 0.7301 0.3286 0.1378 0.111 Uiso 1 1 calc R . .
H49B H 0.7128 0.3569 0.1719 0.111 Uiso 1 1 calc R . .
H49C H 0.7561 0.3001 0.1702 0.111 Uiso 1 1 calc R . .
C50 C 0.8152(6) 0.3952(6) 0.1909(3) 0.064(4) Uani 1 1 d . . .
H50A H 0.8492 0.4225 0.1897 0.097 Uiso 1 1 calc R . .
H50B H 0.8263 0.3587 0.2027 0.097 Uiso 1 1 calc R . .
H50C H 0.7826 0.4154 0.2022 0.097 Uiso 1 1 calc R . .
C51 C 0.4633(11) 0.7207(6) 0.4112(3) 0.110(8) Uani 1 1 d D . .
H51A H 0.4273 0.7077 0.4227 0.132 Uiso 1 1 calc R . .
H51B H 0.4974 0.7077 0.4244 0.132 Uiso 1 1 calc R . .
C52 C 0.5160(7) 0.6446(8) 0.3824(4) 0.093(6) Uani 1 1 d D . .
H52A H 0.5013 0.6031 0.3824 0.140 Uiso 1 1 calc R . .
H52B H 0.5390 0.6518 0.4020 0.140 Uiso 1 1 calc R . .
H52C H 0.5412 0.6508 0.3635 0.140 Uiso 1 1 calc R . .
C53 C 0.4114(7) 0.6514(8) 0.3782(4) 0.089(6) Uani 1 1 d D . .
H53A H 0.3776 0.6786 0.3757 0.134 Uiso 1 1 calc R . .
H53B H 0.4061 0.6266 0.3975 0.134 Uiso 1 1 calc R . .
H53C H 0.4142 0.6253 0.3592 0.134 Uiso 1 1 calc R . .
C54 C 0.5457(9) 0.7500 -0.1690(5) 0.115(11) Uani 1 2 d SU . .
H54A H 0.5499 0.7907 -0.1785 0.138 Uiso 0.50 1 calc PR . .
H54B H 0.5668 0.7216 -0.1833 0.138 Uiso 0.50 1 calc PR . .
C55 C 0.4908(9) 0.736(4) -0.1693(6) 0.115(13) Uani 0.50 1 d PU . .
H55A H 0.4879 0.6923 -0.1733 0.138 Uiso 0.50 1 calc PR . .
H55B H 0.4727 0.7565 -0.1881 0.138 Uiso 0.50 1 calc PR . .
C56 C 0.4167(7) 0.6961(7) -0.1410(4) 0.087(5) Uani 1 1 d . . .
H56A H 0.3965 0.6927 -0.1619 0.130 Uiso 1 1 calc R . .
H56B H 0.3872 0.6993 -0.1238 0.130 Uiso 1 1 calc R . .
H56C H 0.4413 0.6604 -0.1375 0.130 Uiso 1 1 calc R . .
C57 C 0.6160(7) 0.6969(6) -0.1348(4) 0.075(5) Uani 1 1 d . . .
H57A H 0.6391 0.6938 -0.1547 0.112 Uiso 1 1 calc R . .
H57B H 0.5919 0.6605 -0.1321 0.112 Uiso 1 1 calc R . .
H57C H 0.6428 0.7010 -0.1164 0.112 Uiso 1 1 calc R . .
C60 C 0.5399(10) 0.7500 0.2124(5) 0.069(6) Uani 1 2 d S . .
C61 C 0.4882(9) 0.7500 0.2105(5) 0.062(5) Uani 1 2 d S . .
C62 C 0.4267(9) 0.7500 0.2052(4) 0.058(5) Uani 1 2 d S . .
C63 C 0.3746(8) 0.7500 0.2000(4) 0.056(5) Uani 1 2 d S . .
C64 C 0.2565(14) 0.6915(12) 0.2148(8) 0.074(9) Uani 0.50 1 d P . .
H64A H 0.2140 0.6928 0.2104 0.111 Uiso 0.50 1 calc PR . .
H64B H 0.2636 0.7009 0.2375 0.111 Uiso 0.50 1 calc PR . .
H64C H 0.2717 0.6511 0.2100 0.111 Uiso 0.50 1 calc PR . .
C65 C 0.2953(12) 0.7124(13) 0.1462(6) 0.065(8) Uani 0.50 1 d P . .
H65A H 0.2617 0.7279 0.1338 0.098 Uiso 0.50 1 calc PR . .
H65B H 0.2914 0.6687 0.1488 0.098 Uiso 0.50 1 calc PR . .
H65C H 0.3321 0.7215 0.1347 0.098 Uiso 0.50 1 calc PR . .
C66 C 0.2685(12) 0.8216(13) 0.1877(8) 0.070(8) Uani 0.50 1 d P . .
H66A H 0.2320 0.8223 0.1750 0.105 Uiso 0.50 1 calc PR . .
H66B H 0.2974 0.8491 0.1780 0.105 Uiso 0.50 1 calc PR . .
H66C H 0.2601 0.8343 0.2098 0.105 Uiso 0.50 1 calc PR . .
C67 C 0.6524(11) 0.7028(12) 0.2470(6) 0.058(7) Uani 0.50 1 d P . .
H67A H 0.6227 0.6732 0.2537 0.087 Uiso 0.50 1 calc PR . .
H67B H 0.6610 0.7299 0.2651 0.087 Uiso 0.50 1 calc PR . .
H67C H 0.6887 0.6819 0.2406 0.087 Uiso 0.50 1 calc PR . .
C68 C 0.6443(12) 0.8215(11) 0.2067(6) 0.053(6) Uani 0.50 1 d P . .
H68A H 0.6839 0.8224 0.1972 0.079 Uiso 0.50 1 calc PR . .
H68B H 0.6454 0.8405 0.2280 0.079 Uiso 0.50 1 calc PR . .
H68C H 0.6168 0.8436 0.1928 0.079 Uiso 0.50 1 calc PR . .
C69 C 0.6437(15) 0.6974(12) 0.1748(7) 0.073(9) Uani 0.50 1 d P . .
H69A H 0.6079 0.6830 0.1640 0.110 Uiso 0.50 1 calc PR . .
H69B H 0.6660 0.6629 0.1831 0.110 Uiso 0.50 1 calc PR . .
H69C H 0.6681 0.7198 0.1594 0.110 Uiso 0.50 1 calc PR . .
N93 N 0.6313(10) 0.7233(5) 0.3567(3) 0.068(5) Uiso 0.50 1 d PDU . .
O10 O 0.6262(8) 0.7500 0.3311(3) 0.097(5) Uiso 1 2 d SDU . .
O11 O 0.6285(7) 0.7500 0.3830(3) 0.079(4) Uiso 1 2 d SDU . .
O12 O 0.6378(9) 0.6680(4) 0.3550(3) 0.073(5) Uiso 0.50 1 d PDU . .
O81 O 0.7298(5) 0.4316(5) 0.2563(3) 0.091(3) Uiso 1 1 d . . .
O82 O -0.0120(14) 0.3460(16) 0.0479(8) 0.139(11) Uiso 0.50 1 d P . .
O83 O 0.8549(5) 0.5395(5) 0.1801(2) 0.079(3) Uiso 1 1 d . . .
O84 O 0.6765(14) 0.2500 0.2492(7) 0.191(11) Uiso 1 2 d S . .
O85 O 0.6435(7) 0.3603(7) 0.2242(4) 0.137(5) Uiso 1 1 d . . .
N91 N 0.5018(5) 0.4875(8) 0.3075(3) 0.088(6) Uiso 0.754(15) 1 d PD A 2
O1 O 0.4525(4) 0.4748(6) 0.2968(3) 0.069(4) Uiso 0.754(15) 1 d PD A 2
O2 O 0.5469(5) 0.4822(9) 0.2903(4) 0.132(7) Uiso 0.754(15) 1 d PD A 2
O3 O 0.5069(7) 0.5164(7) 0.3329(3) 0.098(5) Uiso 0.754(15) 1 d PD A 2
O1A O 0.6301(8) 0.5586(8) 0.3275(5) 0.095(5) Uiso 0.754(15) 1 d P A 2
O1C O 0.553(2) 0.519(2) 0.3340(11) 0.095(16) Uiso 0.246(15) 1 d P A 22
O1D O 0.6445(11) 0.5671(11) 0.3139(7) 0.019(7) Uiso 0.246(15) 1 d P A 22
N92 N 0.7230(17) 0.2982(6) 0.0761(7) 0.072(14) Uiso 0.251(6) 1 d PD . 3
O4 O 0.7578(10) 0.2988(10) 0.0529(5) 0.033(7) Uiso 0.251(6) 1 d PD . 3
O5 O 0.7123(12) 0.2500 0.0901(6) 0.074(8) Uiso 0.502(12) 2 d SPD . 3
O6 O 0.7062(14) 0.3466(5) 0.0878(7) 0.056(9) Uiso 0.251(6) 1 d PD . 3
O60A O 0.896(4) 0.2500 -0.051(3) 0.15(3) Uiso 0.251(6) 2 d SP . 3
O61A O 0.838(3) 0.2500 0.0096(14) 0.080(17) Uiso 0.251(6) 2 d SP . 3
O62A O 0.8597(16) 0.4346(16) -0.0104(8) 0.154(13) Uiso 0.502(12) 1 d P . 3
O63A O 0.7366(11) 0.4172(12) 0.0265(6) 0.104(8) Uiso 0.502(12) 1 d P . 3
O64A O 0.8675(11) 0.5852(11) 0.0382(6) 0.098(8) Uiso 0.502(12) 1 d P . 3
O60 O 0.900(2) 0.223(2) -0.0270(12) 0.098(15) Uiso 0.249(6) 1 d P . 33
O61 O 0.8465(17) 0.3077(17) 0.0009(9) 0.066(10) Uiso 0.249(6) 1 d P . 33
O62 O 0.9639(17) 0.4432(17) 0.0137(9) 0.166(14) Uiso 0.498(12) 1 d P . 33
O63 O 0.9675(16) 0.5603(16) 0.0411(8) 0.152(12) Uiso 0.498(12) 1 d P . 33
O64 O 0.8085(18) 0.4986(16) 0.0089(9) 0.169(15) Uiso 0.498(12) 1 d P . 33
O65 O 0.8476(15) 0.6847(15) 0.0248(8) 0.152(13) Uiso 0.498(12) 1 d P . 33
O66 O 0.7005(9) 0.3811(10) 0.0783(5) 0.075(6) Uiso 0.498(12) 1 d P . 33
N94 N 0.5078(6) 1.0631(8) 0.0819(4) 0.056(5) Uiso 0.537(15) 1 d PDU B 5
O13 O 0.4865(8) 1.1010(16) 0.1001(9) 0.074(11) Uiso 0.537(15) 1 d PDU B 5
O14 O 0.5620(6) 1.0593(8) 0.0778(4) 0.071(6) Uiso 0.537(15) 1 d PDU B 5
O15 O 0.4746(9) 1.0290(11) 0.0663(6) 0.122(9) Uiso 0.537(15) 1 d PDU B 5
O13C O 0.3737(10) 1.0483(10) 0.0355(6) 0.085(7) Uiso 0.537(15) 1 d P B 5
O14C O 0.6329(10) 1.0326(10) 0.0242(6) 0.085(7) Uiso 0.537(15) 1 d P B 5
N94A N 0.4744(8) 1.0626(11) 0.0790(5) 0.069(7) Uiso 0.463(15) 1 d PDU B 99
O13A O 0.4203(8) 1.0565(10) 0.0751(5) 0.085(8) Uiso 0.463(15) 1 d PDU B 99
O14A O 0.4944(11) 1.098(2) 0.0991(11) 0.082(13) Uiso 0.463(15) 1 d PDU B 99
O15A O 0.5084(10) 1.0367(14) 0.0597(7) 0.120(11) Uiso 0.463(15) 1 d PDU B 99
O13B O 0.3645(12) 1.0326(12) 0.0177(7) 0.088(8) Uiso 0.463(15) 1 d P B 99
O14B O 0.6177(13) 1.0486(13) 0.0420(7) 0.100(9) Uiso 0.463(15) 1 d P B 99
N95 N 0.2594(19) 0.3003(8) 0.0678(9) 0.090(12) Uiso 0.199(10) 1 d PDU . 6
O16 O 0.279(2) 0.3469(5) 0.0805(11) 0.085(14) Uiso 0.199(10) 1 d PDU . 6
O17 O 0.275(2) 0.2500 0.0787(10) 0.092(13) Uiso 0.40(2) 2 d SPDU . 6
O18 O 0.246(3) 0.303(2) 0.0385(10) 0.103(17) Uiso 0.199(10) 1 d PDU . 6
O95 O 0.2605(16) 0.4151(16) 0.0178(8) 0.120(13) Uiso 0.40(2) 1 d P . 6
N95A N 0.2242(17) 0.2500 0.0529(9) 0.125(12) Uiso 0.60(2) 2 d SPDU . 66
O16A O 0.255(2) 0.2500 0.0782(9) 0.157(17) Uiso 0.60(2) 2 d SPDU . 66
O17A O 0.2149(12) 0.3009(8) 0.0401(5) 0.117(9) Uiso 0.60(2) 1 d PDU . 66
O95B O 0.2808(7) 0.3853(7) 0.0673(4) 0.063(5) Uiso 0.60(2) 1 d P . 66
N96 N 0.2928(12) 0.7500 0.3199(5) 0.020(8) Uiso 0.27(2) 2 d SPDU . 7
O19 O 0.290(2) 0.6964(7) 0.3316(6) 0.028(10) Uiso 0.135(11) 1 d PDU . 7
O20 O 0.3228(19) 0.7863(11) 0.3352(6) 0.023(10) Uiso 0.135(11) 1 d PDU . 7
O21 O 0.293(2) 0.7500 0.2896(5) 0.039(13) Uiso 0.27(2) 2 d SPDU . 7
O96A O 0.2839(14) 0.6137(16) 0.2876(9) 0.045(10) Uiso 0.27(2) 1 d P . 7
O96B O 0.2162(12) 0.5513(10) 0.2420(6) 0.015(7) Uiso 0.27(2) 1 d P . 7
N96A N 0.2990(13) 0.7285(7) 0.3170(5) 0.046(6) Uiso 0.332(12) 1 d PDU . 77
O19A O 0.2850(9) 0.6743(6) 0.3180(4) 0.039(6) Uiso 0.332(12) 1 d PDU . 77
O20A O 0.3197(8) 0.7500 0.3419(4) 0.055(6) Uiso 0.66(2) 2 d SPDU . 77
O21A O 0.2798(11) 0.7610(10) 0.2951(4) 0.053(8) Uiso 0.332(12) 1 d PDU . 77
O96C O 0.2831(8) 0.6007(9) 0.2756(5) 0.082(6) Uiso 0.66(2) 1 d P . 77
O96D O 0.1953(9) 0.5498(8) 0.2331(5) 0.082(6) Uiso 0.66(2) 1 d P . 77
O96 O 0.2928(12) 0.7500 0.3199(5) 0.020(8) Uiso 0.065(15) 2 d SP C 777
N97 N 0.8782(13) 0.3830(15) 0.2762(8) 0.130(14) Uiso 0.368(15) 1 d PDU D 8
O22 O 0.9241(13) 0.3543(15) 0.2827(8) 0.106(11) Uiso 0.368(15) 1 d PDU D 8
O23 O 0.8297(13) 0.357(2) 0.2787(14) 0.150(19) Uiso 0.368(15) 1 d PDU D 8
O24 O 0.882(2) 0.4260(17) 0.2570(11) 0.179(17) Uiso 0.368(15) 1 d PDU D 8
O97A O 0.796(2) 0.2500 0.2940(14) 0.119(18) Uiso 0.368(15) 2 d SP D 8
O97B O 1.0368(13) 0.4041(14) 0.2605(7) 0.080(9) Uiso 0.368(15) 1 d P D 8
O97C O 0.8736(15) 0.2500 0.2089(8) 0.058(10) Uiso 0.368(15) 2 d SP D 8
O97D O 0.8201(8) 0.3678(9) 0.2854(5) 0.079(6) Uiso 0.632(15) 1 d P D 88
O97E O 0.9354(11) 0.4059(11) 0.2626(6) 0.123(8) Uiso 0.632(15) 1 d P D 88
O97F O 0.7992(12) 0.2500 0.2600(7) 0.095(9) Uiso 0.632(15) 2 d SP D 88
O97G O 1.050(2) 0.360(3) 0.2749(13) 0.144(18) Uiso 0.316(7) 1 d P D 88
O30 O 0.430(3) 0.2500 0.2930(15) 0.12(2) Uiso 0.35(3) 2 d SP E 9
O31 O 0.6013(17) 0.2500 0.3071(9) 0.064(14) Uiso 0.35(3) 2 d SP E 9
O50 O 0.979(3) 0.2500 0.1003(16) 0.28(3) Uiso 0.74(4) 2 d SP F 9
O30A O 0.466(2) 0.2500 0.2663(13) 0.20(2) Uiso 0.65(3) 2 d SP E 99
O31A O 0.524(3) 0.2500 0.2737(14) 0.22(3) Uiso 0.65(3) 2 d SP E 99
O50A O 0.919(2) 0.2500 0.0853(12) 0.06(2) Uiso 0.26(4) 2 d SP F 99
C80 C 0.4649(9) 0.6165(8) 0.0448(4) 0.064(5) Uani 0.737(11) 1 d PU G 1
H80A H 0.4615 0.5722 0.0468 0.077 Uiso 0.737(11) 1 calc PR G 1
H80B H 0.4248 0.6328 0.0408 0.077 Uiso 0.737(11) 1 calc PR G 1
C81 C 0.5056(18) 0.6320(19) 0.0153(12) 0.069(6) Uani 0.737(11) 1 d PU G 1
H81A H 0.4882 0.6156 -0.0045 0.103 Uiso 0.737(11) 1 calc PR G 1
H81B H 0.5448 0.6142 0.0186 0.103 Uiso 0.737(11) 1 calc PR G 1
H81C H 0.5094 0.6758 0.0133 0.103 Uiso 0.737(11) 1 calc PR G 1
C82 C 0.5615(9) 0.6082(9) 0.0860(6) 0.078(6) Uani 0.737(11) 1 d PU G 1
H82A H 0.5559 0.5655 0.0800 0.094 Uiso 0.737(11) 1 calc PR G 1
H82B H 0.5901 0.6259 0.0706 0.094 Uiso 0.737(11) 1 calc PR G 1
C83 C 0.5884(10) 0.6106(11) 0.1193(6) 0.098(7) Uani 0.737(11) 1 d PU G 1
H83A H 0.6299 0.5980 0.1182 0.148 Uiso 0.737(11) 1 calc PR G 1
H83B H 0.5667 0.5835 0.1337 0.148 Uiso 0.737(11) 1 calc PR G 1
H83C H 0.5861 0.6518 0.1276 0.148 Uiso 0.737(11) 1 calc PR G 1
C84 C 0.4445(8) 0.6150(7) 0.1107(4) 0.055(5) Uani 0.737(11) 1 d PU G 1
H84A H 0.4036 0.6169 0.1023 0.066 Uiso 0.737(11) 1 calc PR G 1
H84B H 0.4547 0.5719 0.1134 0.066 Uiso 0.737(11) 1 calc PR G 1
C85 C 0.4462(8) 0.6461(8) 0.1444(4) 0.058(4) Uani 0.737(11) 1 d PU G 1
H85A H 0.4354 0.6886 0.1422 0.086 Uiso 0.737(11) 1 calc PR G 1
H85B H 0.4862 0.6431 0.1534 0.086 Uiso 0.737(11) 1 calc PR G 1
H85C H 0.4182 0.6261 0.1589 0.086 Uiso 0.737(11) 1 calc PR G 1
C80A C 0.522(3) 0.615(2) 0.0472(13) 0.066(6) Uani 0.263(11) 1 d PU G 2
H80D H 0.5629 0.6302 0.0455 0.079 Uiso 0.263(11) 1 calc PR G 2
H80E H 0.5244 0.5713 0.0510 0.079 Uiso 0.263(11) 1 calc PR G 2
C81A C 0.493(5) 0.624(6) 0.014(3) 0.065(8) Uani 0.263(11) 1 d PU G 2
H81D H 0.5133 0.5977 -0.0014 0.098 Uiso 0.263(11) 1 calc PR G 2
H81E H 0.4971 0.6658 0.0077 0.098 Uiso 0.263(11) 1 calc PR G 2
H81F H 0.4515 0.6128 0.0156 0.098 Uiso 0.263(11) 1 calc PR G 2
C82A C 0.523(3) 0.611(2) 0.1147(13) 0.065(11) Uani 0.263(11) 1 d PU G 2
H82D H 0.5039 0.5717 0.1173 0.078 Uiso 0.263(11) 1 calc PR G 2
H82E H 0.5655 0.6042 0.1101 0.078 Uiso 0.263(11) 1 calc PR G 2
C83A C 0.519(3) 0.645(2) 0.1462(13) 0.068(9) Uani 0.263(11) 1 d PU G 2
H83D H 0.5360 0.6847 0.1439 0.102 Uiso 0.263(11) 1 calc PR G 2
H83E H 0.5400 0.6221 0.1629 0.102 Uiso 0.263(11) 1 calc PR G 2
H83F H 0.4770 0.6483 0.1523 0.102 Uiso 0.263(11) 1 calc PR G 2
C84A C 0.416(2) 0.615(3) 0.0802(12) 0.059(12) Uani 0.263(11) 1 d PU G 2
H84D H 0.3945 0.6349 0.0625 0.070 Uiso 0.263(11) 1 calc PR G 2
H84E H 0.4189 0.5716 0.0752 0.070 Uiso 0.263(11) 1 calc PR G 2
C85A C 0.382(2) 0.623(3) 0.1116(12) 0.064(12) Uani 0.263(11) 1 d PU G 2
H85D H 0.3512 0.6540 0.1085 0.097 Uiso 0.263(11) 1 calc PR G 2
H85E H 0.4086 0.6359 0.1288 0.097 Uiso 0.263(11) 1 calc PR G 2
H85F H 0.3631 0.5849 0.1175 0.097 Uiso 0.263(11) 1 calc PR G 2

loop_
_atom_site_aniso_label
_atom_site_aniso_U_11
_atom_site_aniso_U_22
_atom_site_aniso_U_33
_atom_site_aniso_U_23
_atom_site_aniso_U_13
_atom_site_aniso_U_12
Pt1 0.0291(3) 0.0285(3) 0.0399(4) 0.000 0.0000(3) 0.000
Pd1 0.0250(4) 0.0244(4) 0.0486(5) -0.0065(4) 0.0009(4) 0.0025(3)
Pd2 0.0278(6) 0.0256(6) 0.0346(6) 0.000 0.0009(5) 0.000
Pd3 0.0228(4) 0.0366(5) 0.0562(6) -0.0143(4) 0.0028(4) -0.0038(4)
Pd4 0.0258(6) 0.0260(6) 0.0335(6) 0.000 0.0034(5) 0.000
Cl1 0.029(2) 0.066(3) 0.064(3) 0.000 -0.005(2) 0.000
Cl2 0.027(2) 0.078(3) 0.065(3) 0.000 0.001(2) 0.000
P1 0.0407(17) 0.0281(16) 0.0512(18) 0.0027(13) 0.0046(14) -0.0009(13)
Si1 0.050(3) 0.083(4) 0.053(3) 0.000 -0.014(3) 0.000
Si2 0.046(3) 0.070(3) 0.045(3) 0.000 0.003(2) 0.000
N1 0.028(5) 0.024(4) 0.036(5) -0.004(4) 0.002(4) 0.005(4)
N2 0.028(5) 0.029(5) 0.038(5) 0.002(4) -0.003(4) 0.002(4)
N3 0.027(5) 0.027(5) 0.044(5) -0.002(4) 0.000(4) -0.005(4)
N4 0.024(5) 0.036(5) 0.032(5) -0.005(4) 0.001(4) 0.004(4)
N5 0.024(5) 0.031(5) 0.059(6) -0.015(4) 0.001(4) 0.003(4)
N6 0.026(5) 0.025(4) 0.041(5) -0.003(4) -0.001(4) -0.003(4)
N7 0.028(5) 0.027(5) 0.045(5) -0.004(4) 0.000(4) -0.001(4)
N8 0.025(6) 0.034(7) 0.036(7) 0.000 0.000(5) 0.000
N9 0.029(5) 0.037(5) 0.039(5) 0.001(4) 0.002(4) 0.001(4)
N10 0.025(6) 0.021(6) 0.044(7) 0.000 -0.007(6) 0.000
N11 0.029(5) 0.042(6) 0.051(6) -0.011(5) 0.007(4) -0.002(4)
N12 0.033(5) 0.054(6) 0.032(5) -0.002(4) -0.001(4) -0.005(4)
N13 0.028(7) 0.051(9) 0.036(7) 0.000 0.001(6) 0.000
N14 0.019(6) 0.045(8) 0.038(7) 0.000 0.001(5) 0.000
N15 0.030(5) 0.074(8) 0.071(7) -0.020(6) -0.005(5) -0.008(5)
N16 0.036(5) 0.030(5) 0.093(8) -0.012(5) 0.001(5) -0.004(4)
N17 0.042(6) 0.032(5) 0.075(7) -0.002(5) 0.001(5) 0.008(4)
N18 0.042(6) 0.046(6) 0.065(7) -0.014(5) 0.011(5) 0.005(5)
N19 0.031(7) 0.044(8) 0.046(8) 0.000 0.002(6) 0.000
N20 0.036(7) 0.039(8) 0.040(8) 0.000 0.000(6) 0.000
N21 0.042(5) 0.029(5) 0.041(5) 0.000(4) 0.002(4) 0.000(4)
C1 0.031(6) 0.040(6) 0.044(7) -0.011(5) 0.001(5) 0.006(5)
C2 0.031(6) 0.043(7) 0.048(7) -0.006(6) 0.002(5) 0.000(5)
C3 0.029(6) 0.024(5) 0.038(6) 0.002(5) 0.002(5) 0.002(4)
C4 0.024(6) 0.047(7) 0.052(7) -0.005(6) 0.001(5) 0.007(5)
C5 0.026(6) 0.045(7) 0.033(6) -0.009(5) -0.001(5) -0.003(5)
C6 0.029(6) 0.020(5) 0.038(6) 0.007(4) 0.001(5) -0.002(4)
C7 0.028(6) 0.022(5) 0.037(6) 0.000(5) 0.001(5) -0.002(4)
C8 0.032(6) 0.018(5) 0.033(6) 0.000(4) -0.002(5) -0.001(4)
C9 0.023(5) 0.024(5) 0.046(6) 0.000(5) 0.000(5) -0.006(4)
C10 0.039(7) 0.033(6) 0.042(6) -0.006(5) 0.008(5) -0.003(5)
C11 0.024(6) 0.041(6) 0.043(6) -0.011(5) 0.005(5) -0.001(5)
C12 0.034(6) 0.038(6) 0.047(7) -0.018(5) 0.006(5) -0.004(5)
C13 0.022(5) 0.033(6) 0.045(6) -0.011(5) 0.008(5) -0.001(4)
C14 0.026(5) 0.020(5) 0.035(6) -0.003(4) -0.004(5) 0.002(4)
C15 0.036(6) 0.020(5) 0.036(6) -0.006(4) 0.002(5) 0.001(4)
C16 0.027(6) 0.032(6) 0.044(6) -0.001(5) -0.002(5) -0.006(5)
C17 0.036(7) 0.035(6) 0.057(7) -0.024(6) 0.009(6) 0.000(5)
C18 0.027(6) 0.030(6) 0.055(7) -0.009(5) 0.001(5) -0.006(5)
C19 0.028(6) 0.036(6) 0.046(7) -0.011(5) -0.009(5) 0.002(5)
C20 0.027(5) 0.027(6) 0.045(6) -0.005(5) -0.006(5) 0.001(4)
C21 0.022(5) 0.032(6) 0.047(7) -0.002(5) -0.006(5) -0.001(4)
C22 0.048(7) 0.050(7) 0.029(6) -0.003(5) -0.002(5) -0.001(6)
C23 0.041(6) 0.038(6) 0.033(6) -0.005(5) -0.003(5) 0.001(5)
C24 0.025(5) 0.043(6) 0.034(6) 0.002(5) 0.006(5) -0.005(5)
C25 0.025(8) 0.032(9) 0.038(9) 0.000 -0.001(7) 0.000
C26 0.023(8) 0.041(9) 0.034(8) 0.000 0.006(6) 0.000
C27 0.039(6) 0.034(6) 0.041(7) 0.002(5) -0.004(5) 0.006(5)
C28 0.037(6) 0.035(6) 0.036(6) -0.002(5) -0.001(5) 0.002(5)
C29 0.037(7) 0.051(8) 0.054(7) -0.015(6) 0.002(6) -0.004(6)
C30 0.036(7) 0.066(9) 0.040(7) -0.001(6) 0.007(5) -0.012(6)
C31 0.034(6) 0.050(7) 0.045(7) -0.007(6) 0.002(5) 0.002(5)
C32 0.048(7) 0.048(8) 0.054(8) -0.002(6) 0.020(6) 0.000(6)
C33 0.050(8) 0.058(8) 0.052(8) -0.015(7) 0.018(6) 0.000(6)
C34 0.026(6) 0.057(7) 0.039(7) 0.003(6) -0.009(5) -0.008(5)
C35 0.030(9) 0.066(12) 0.025(8) 0.000 -0.004(7) 0.000
C36 0.026(8) 0.044(10) 0.035(9) 0.000 -0.004(7) 0.000
C37 0.042(7) 0.040(7) 0.054(8) -0.004(6) 0.001(6) -0.008(6)
C38 0.041(6) 0.039(6) 0.039(6) -0.004(5) 0.009(5) -0.006(5)
C39 0.037(7) 0.062(9) 0.117(13) -0.019(9) -0.007(8) -0.021(7)
C40 0.054(9) 0.064(10) 0.120(14) -0.024(9) -0.002(9) -0.027(8)
C41 0.071(9) 0.042(7) 0.071(9) 0.001(7) 0.019(8) -0.011(7)
C42 0.057(9) 0.034(8) 0.162(17) 0.002(9) 0.002(10) 0.010(7)
C43 0.032(7) 0.090(12) 0.096(11) -0.005(9) -0.001(7) 0.007(7)
C44 0.057(9) 0.110(14) 0.093(12) -0.043(11) -0.010(9) -0.020(9)
C45 0.041(7) 0.059(9) 0.087(10) -0.005(8) 0.003(7) 0.021(7)
C46 0.058(8) 0.034(7) 0.095(11) 0.002(7) 0.007(8) 0.014(6)
C47 0.057(9) 0.077(10) 0.057(9) -0.022(7) 0.014(7) 0.005(7)
C48 0.033(7) 0.051(8) 0.087(10) -0.011(7) 0.021(7) -0.007(6)
C49 0.057(9) 0.034(7) 0.131(14) 0.007(8) 0.007(9) -0.002(6)
C50 0.064(9) 0.056(9) 0.073(10) 0.011(7) -0.001(8) 0.008(7)
C51 0.26(3) 0.032(7) 0.033(8) -0.012(6) 0.021(11) -0.027(11)
C52 0.088(12) 0.095(13) 0.096(12) 0.062(11) 0.022(10) 0.041(10)
C53 0.084(11) 0.097(13) 0.087(11) 0.045(10) -0.024(9) -0.054(10)
C54 0.037(9) 0.26(4) 0.047(10) 0.000 0.002(9) 0.000
C55 0.036(9) 0.26(4) 0.050(11) -0.004(10) 0.004(9) -0.004(10)
C56 0.088(12) 0.084(11) 0.089(11) -0.015(9) -0.038(10) -0.040(10)
C57 0.088(11) 0.063(9) 0.073(10) 0.020(8) 0.038(9) 0.033(8)
C60 0.061(14) 0.081(15) 0.065(14) 0.000 -0.038(11) 0.000
C61 0.052(14) 0.083(15) 0.050(12) 0.000 -0.013(10) 0.000
C62 0.067(15) 0.060(12) 0.046(11) 0.000 -0.015(10) 0.000
C63 0.045(12) 0.079(14) 0.043(11) 0.000 -0.013(9) 0.000
C64 0.08(2) 0.047(17) 0.10(2) 0.011(16) 0.026(19) 0.005(15)
C65 0.045(15) 0.09(2) 0.061(17) -0.011(15) -0.008(13) -0.001(14)
C66 0.050(17) 0.08(2) 0.08(2) 0.025(18) 0.014(16) 0.013(15)
C67 0.051(15) 0.075(18) 0.048(15) 0.024(14) -0.016(12) -0.018(14)
C68 0.065(17) 0.048(15) 0.045(15) 0.016(12) -0.002(13) 0.004(13)
C69 0.11(2) 0.052(17) 0.059(19) -0.020(14) -0.021(17) 0.011(17)
C80 0.078(12) 0.047(9) 0.067(9) -0.010(8) 0.011(10) -0.009(9)
C81 0.086(16) 0.052(13) 0.068(10) -0.003(10) 0.010(13) -0.008(11)
C82 0.070(12) 0.059(11) 0.106(15) 0.029(11) 0.018(11) 0.013(10)
C83 0.077(13) 0.095(14) 0.123(16) 0.059(13) 0.015(12) 0.027(12)
C84 0.058(10) 0.039(9) 0.067(11) 0.003(8) 0.025(9) 0.012(8)
C85 0.070(10) 0.042(9) 0.060(10) 0.006(8) 0.015(9) 0.003(8)
C80A 0.082(14) 0.049(11) 0.068(11) -0.010(10) 0.012(12) -0.010(11)
C81A 0.080(17) 0.048(15) 0.069(13) -0.007(13) 0.011(15) -0.013(14)
C82A 0.07(2) 0.05(2) 0.08(2) 0.000(19) 0.01(2) -0.002(19)
C83A 0.081(18) 0.052(16) 0.072(18) 0.002(15) 0.002(17) 0.001(16)
C84A 0.04(2) 0.09(3) 0.05(2) 0.02(2) 0.012(18) 0.01(2)
C85A 0.04(2) 0.10(3) 0.06(2) 0.01(2) 0.011(18) 0.01(2)

loop_
_atom_type_symbol
_atom_type_description
_atom_type_scat_dispersion_real
_atom_type_scat_dispersion_imag
_atom_type_scat_source
C C 0.0033 0.0016 'International Tables Vol C Tables 4.2.6.8 and 6.1.1.4'
H H 0.0000 0.0000 'International Tables Vol C Tables 4.2.6.8 and 6.1.1.4'
N N 0.0061 0.0033 'International Tables Vol C Tables 4.2.6.8 and 6.1.1.4'
O O 0.0106 0.0060 'International Tables Vol C Tables 4.2.6.8 and 6.1.1.4'
Si Si 0.0817 0.0704 'International Tables Vol C Tables 4.2.6.8 and 6.1.1.4'
P P 0.1023 0.0942 'International Tables Vol C Tables 4.2.6.8 and 6.1.1.4'
Cl Cl 0.1484 0.1585 'International Tables Vol C Tables 4.2.6.8 and 6.1.1.4'
Pd Pd -0.9988 1.0072 'International Tables Vol C Tables 4.2.6.8 and 6.1.1.4'
Pt Pt -1.7033 8.3905 'International Tables Vol C Tables 4.2.6.8 and 6.1.1.4'

loop_
_geom_angle_atom_site_label_1
_geom_angle_atom_site_label_2
_geom_angle_atom_site_label_3
_geom_angle
_geom_angle_site_symmetry_1
_geom_angle_site_symmetry_3
Cl1 Pt1 Cl2 178.95(17) . .
Cl1 Pt1 P1 88.75(8) . 7_575
Cl2 Pt1 P1 91.26(8) . 7_575
Cl1 Pt1 P1 88.75(8) . .
Cl2 Pt1 P1 91.26(8) . .
P1 Pt1 P1 177.17(16) 7_575 .
N6 Pd1 N7 87.0(3) . .
N6 Pd1 N17 92.6(4) . .
N7 Pd1 N17 178.6(4) . .
N6 Pd1 N18 178.0(4) . .
N7 Pd1 N18 94.9(4) . .
N17 Pd1 N18 85.5(4) . .
N10 Pd2 N20 93.0(5) . .
N10 Pd2 N14 86.7(5) . .
N20 Pd2 N14 179.7(5) . .
N10 Pd2 N19 178.6(5) . .
N20 Pd2 N19 85.6(5) . .
N14 Pd2 N19 94.7(5) . .
N5 Pd3 N15 178.5(4) . .
N5 Pd3 N11 86.2(4) . .
N15 Pd3 N11 94.7(4) . .
N5 Pd3 N16 93.7(4) . .
N15 Pd3 N16 85.3(4) . .
N11 Pd3 N16 178.5(4) . .
N4 Pd4 N4 85.9(5) . 7_575
N4 Pd4 N21 94.0(3) . .
N4 Pd4 N21 178.1(3) 7_575 .
N4 Pd4 N21 178.1(3) . 7_575
N4 Pd4 N21 94.0(3) 7_575 7_575
N21 Pd4 N21 86.0(5) . 7_575
C80A P1 C82A 109(3) . .
C80A P1 C84 130.1(19) . .
C82A P1 C84 62(2) . .
C80A P1 C80 43(2) . .
C82A P1 C80 131.0(19) . .
C84 P1 C80 102.9(9) . .
C80A P1 C82 64(2) . .
C82A P1 C82 49.6(19) . .
C84 P1 C82 106.1(9) . .
C80 P1 C82 102.6(10) . .
C80A P1 C84A 100(3) . .
C82A P1 C84A 103(2) . .
C84 P1 C84A 45.9(15) . .
C80 P1 C84A 60.6(16) . .
C82 P1 C84A 129.4(19) . .
C80A P1 Pt1 114.0(19) . .
C82A P1 Pt1 115.6(18) . .
C84 P1 Pt1 113.6(5) . .
C80 P1 Pt1 113.1(6) . .
C82 P1 Pt1 117.0(7) . .
C84A P1 Pt1 113.2(17) . .
C68 Si1 C68 143.1(19) . 7_575
C68 Si1 C60 107.9(9) . .
C68 Si1 C60 107.9(9) 7_575 .
C68 Si1 C69 115.1(14) . .
C68 Si1 C69 44.4(12) 7_575 .
C60 Si1 C69 106.8(11) . .
C68 Si1 C69 44.4(12) . 7_575
C68 Si1 C69 115.1(14) 7_575 7_575
C60 Si1 C69 106.8(11) . 7_575
C69 Si1 C69 73.8(19) . 7_575
C68 Si1 C67 57.3(12) . 7_575
C68 Si1 C67 117.8(12) 7_575 7_575
C60 Si1 C67 108.3(9) . 7_575
C69 Si1 C67 144.6(12) . 7_575
C69 Si1 C67 100.3(12) 7_575 7_575
C68 Si1 C67 117.8(12) . .
C68 Si1 C67 57.3(12) 7_575 .
C60 Si1 C67 108.3(10) . .
C69 Si1 C67 100.3(12) . .
C69 Si1 C67 144.6(12) 7_575 .
C67 Si1 C67 64.1(16) 7_575 .
C66 Si2 C66 136(2) 7_575 .
C66 Si2 C63 111.1(10) 7_575 .
C66 Si2 C63 111.1(10) . .
C66 Si2 C65 65.5(14) 7_575 .
C66 Si2 C65 113.0(15) . .
C63 Si2 C65 105.2(10) . .
C66 Si2 C65 113.0(15) 7_575 7_575
C66 Si2 C65 65.5(14) . 7_575
C63 Si2 C65 105.2(10) . 7_575
C65 Si2 C65 51.4(18) . 7_575
C66 Si2 C64 116.8(15) 7_575 7_575
C66 Si2 C64 37.5(12) . 7_575
C63 Si2 C64 107.1(11) . 7_575
C65 Si2 C64 143.2(14) . 7_575
C65 Si2 C64 102.6(14) 7_575 7_575
C66 Si2 C64 37.5(12) 7_575 .
C66 Si2 C64 116.8(15) . .
C63 Si2 C64 107.1(11) . .
C65 Si2 C64 102.6(14) . .
C65 Si2 C64 143.2(14) 7_575 .
C64 Si2 C64 84.2(19) 7_575 .
C7 N1 C8 115.6(8) . .
C6 N2 C8 116.7(9) . .
C6 N3 C7 114.7(8) . .
C5 N4 C1 118.1(9) . .
C5 N4 Pd4 121.7(7) . .
C1 N4 Pd4 120.0(7) . .
C11 N5 C12 119.4(9) . .
C11 N5 Pd3 120.1(7) . .
C12 N5 Pd3 120.4(7) . .
C16 N6 C17 117.8(9) . .
C16 N6 Pd1 121.2(7) . .
C17 N6 Pd1 120.5(7) . .
C23 N7 C19 118.6(9) . .
C23 N7 Pd1 122.1(7) . .
C19 N7 Pd1 119.1(7) . .
C24 N8 C24 115.6(13) . 7_575
C24 N9 C25 116.0(10) . .
C28 N10 C28 118.0(13) . 7_575
C28 N10 Pd2 120.8(6) . .
C28 N10 Pd2 120.8(6) 7_575 .
C33 N11 C29 119.3(10) . .
C33 N11 Pd3 119.6(8) . .
C29 N11 Pd3 120.9(8) . .
C34 N12 C35 113.8(11) . .
C34 N13 C34 113.7(13) . 7_575
C38 N14 C38 118.0(13) 7_575 .
C38 N14 Pd2 120.9(7) 7_575 .
C38 N14 Pd2 120.9(7) . .
C39 N15 C44 109.2(12) . .
C39 N15 C43 109.2(10) . .
C44 N15 C43 107.4(12) . .
C39 N15 Pd3 108.3(9) . .
C44 N15 Pd3 108.9(8) . .
C43 N15 Pd3 113.7(8) . .
C41 N16 C42 109.2(12) . .
C41 N16 C40 111.9(10) . .
C42 N16 C40 107.7(10) . .
C41 N16 Pd3 110.1(7) . .
C42 N16 Pd3 113.0(8) . .
C40 N16 Pd3 105.0(9) . .
C49 N17 C50 109.2(11) . .
C49 N17 C46 109.0(10) . .
C50 N17 C46 110.6(10) . .
C49 N17 Pd1 113.2(8) . .
C50 N17 Pd1 109.7(7) . .
C46 N17 Pd1 105.1(8) . .
C47 N18 C48 106.9(10) . .
C47 N18 C45 111.7(10) . .
C48 N18 C45 110.0(10) . .
C47 N18 Pd1 110.0(8) . .
C48 N18 Pd1 112.7(7) . .
C45 N18 Pd1 105.7(8) . .
C56 N19 C56 109.5(17) . 7_575
C56 N19 C55 99(3) . .
C56 N19 C55 120(3) 7_575 .
C56 N19 C55 120(3) . 7_575
C56 N19 C55 99(3) 7_575 7_575
C55 N19 C55 24(6) . 7_575
C56 N19 Pd2 111.6(9) . .
C56 N19 Pd2 111.6(8) 7_575 .
C55 N19 Pd2 104.8(11) . .
C55 N19 Pd2 104.8(11) 7_575 .
C57 N20 C57 106.4(16) 7_575 .
C57 N20 C54 108.9(10) 7_575 7_575
C57 N20 C54 108.9(10) . 7_575
C57 N20 C54 108.9(10) 7_575 .
C57 N20 C54 108.9(10) . .
C54 N20 C54 0.0(15) 7_575 .
C57 N20 Pd2 113.3(8) 7_575 .
C57 N20 Pd2 113.3(8) . .
C54 N20 Pd2 106.1(10) 7_575 .
C54 N20 Pd2 106.1(10) . .
C51 N21 C53 108.8(13) . .
C51 N21 C52 109.3(13) . .
C53 N21 C52 108.1(12) . .
C51 N21 Pd4 105.7(7) . .
C53 N21 Pd4 111.3(7) . .
C52 N21 Pd4 113.6(7) . .
N4 C1 C2 123.0(10) . .
C1 C2 C3 119.6(10) . .
C4 C3 C2 117.3(10) . .
C4 C3 C6 121.4(9) . .
C2 C3 C6 121.3(9) . .
C3 C4 C5 120.6(10) . .
N4 C5 C4 121.3(10) . .
N2 C6 N3 124.5(9) . .
N2 C6 C3 118.0(9) . .
N3 C6 C3 117.5(9) . .
N1 C7 N3 125.1(9) . .
N1 C7 C9 118.3(9) . .
N3 C7 C9 116.6(9) . .
N2 C8 N1 123.4(9) . .
N2 C8 C14 117.5(9) . .
N1 C8 C14 119.1(8) . .
C13 C9 C10 118.0(9) . .
C13 C9 C7 120.5(9) . .
C10 C9 C7 121.4(9) . .
C11 C10 C9 119.8(10) . .
N5 C11 C10 121.6(10) . .
N5 C12 C13 121.9(9) . .
C12 C13 C9 119.2(9) . .
C15 C14 C18 117.5(9) . .
C15 C14 C8 121.6(9) . .
C18 C14 C8 120.8(9) . .
C14 C15 C16 120.9(9) . .
N6 C16 C15 121.6(9) . .
C18 C17 N6 123.4(10) . .
C17 C18 C14 118.8(10) . .
N7 C19 C20 122.7(10) . .
C19 C20 C21 118.5(9) . .
C22 C21 C20 118.8(10) . .
C22 C21 C24 122.0(9) . .
C20 C21 C24 119.1(9) . .
C21 C22 C23 119.3(10) . .
N7 C23 C22 122.0(10) . .
N8 C24 N9 124.9(10) . .
N8 C24 C21 118.5(9) . .
N9 C24 C21 116.6(9) . .
N9 C25 N9 122.5(13) 7_575 .
N9 C25 C26 118.7(7) 7_575 .
N9 C25 C26 118.7(7) . .
C27 C26 C27 115.9(14) . 7_575
C27 C26 C25 122.1(7) . .
C27 C26 C25 122.1(7) 7_575 .
C28 C27 C26 121.1(11) . .
N10 C28 C27 122.0(10) . .
N11 C29 C30 122.0(11) . .
C31 C30 C29 118.4(11) . .
C30 C31 C32 118.8(11) . .
C30 C31 C34 121.0(10) . .
C32 C31 C34 120.2(11) . .
C33 C32 C31 119.2(12) . .
N11 C33 C32 122.3(11) . .
N12 C34 N13 126.6(11) . .
N12 C34 C31 117.4(11) . .
N13 C34 C31 115.9(10) . .
N12 C35 N12 125.4(14) 7_575 .
N12 C35 C36 117.3(7) 7_575 .
N12 C35 C36 117.3(7) . .
C37 C36 C37 116.2(15) 7_575 .
C37 C36 C35 121.9(7) 7_575 .
C37 C36 C35 121.9(7) . .
C38 C37 C36 120.6(12) . .
N14 C38 C37 122.3(11) . .
N15 C39 C40 110.4(11) . .
C39 C40 N16 108.8(11) . .
C46 C45 N18 108.8(10) . .
C45 C46 N17 109.1(10) . .
C51 C51 N21 121.2(6) 7_575 .
C55 C54 N20 117.7(19) . .
C54 C55 N19 119(3) . .
C61 C60 Si1 174(2) . .
C60 C61 C62 175(2) . .
C63 C62 C61 179(2) . .
C62 C63 Si2 174.5(17) . .
N93 N93 O10 61.0(5) 7_575 .
N93 N93 O12 172.4(14) 7_575 .
O10 N93 O12 116.2(9) . .
N93 N93 O11 61.5(5) 7_575 .
O10 N93 O11 121.8(9) . .
O12 N93 O11 121.9(9) . .
N93 O10 N93 58.0(11) . 7_575
N93 O11 N93 56.9(11) 7_575 .
O1 N91 O3 120.6(10) . .
O1 N91 O2 120.6(10) . .
O3 N91 O2 117.4(10) . .
O6 N92 O5 120.2(11) . .
O6 N92 O4 119.3(11) . .
O5 N92 O4 119.7(11) . .
N92 O5 N92 119(2) 7_565 .
O60 O60 O61 112.0(18) 7_565 7_565
O13 N94 O14 121.2(10) . .
O13 N94 O15 119.9(10) . .
O14 N94 O15 118.9(10) . .
O14A N94A O13A 121.5(10) . .
O14A N94A O15A 120.0(10) . .
O13A N94A O15A 118.2(10) . .
O16 N95 O18 117.2(14) . .
O16 N95 O17 119.1(14) . .
O18 N95 O17 117.7(14) . .
N95 O17 N95 126(3) 7_565 .
O16A N95A O17A 116.2(12) . 7_565
O16A N95A O17A 116.2(12) . .
O17A N95A O17A 126(3) 7_565 .
O20 N96 O20 82(3) 7_575 .
O20 N96 O21 120.8(13) 7_575 .
O20 N96 O21 120.8(13) . .
O20 N96 O19 115.8(12) 7_575 7_575
O20 N96 O19 39(3) . 7_575
O21 N96 O19 112.1(10) . 7_575
O20 N96 O19 39(3) 7_575 .
O20 N96 O19 115.8(12) . .
O21 N96 O19 112.1(10) . .
O19 N96 O19 135(2) 7_575 .
O20 O19 N96 66.8(14) 7_575 .
O19 O20 N96 74.1(17) 7_575 .
O19 O20 O20 117(2) 7_575 7_575
N96 O20 O20 49.1(15) . 7_575
N96A N96A O21A 77.0(17) 7_575 7_575
N96A N96A O20A 67.2(7) 7_575 .
O21A N96A O20A 144(2) 7_575 .
N96A N96A O21A 54.5(9) 7_575 .
O21A N96A O21A 22(2) 7_575 .
O20A N96A O21A 121.6(11) . .
N96A N96A O19A 165.1(17) 7_575 .
O21A N96A O19A 98(2) 7_575 .
O20A N96A O19A 116.4(10) . .
O21A N96A O19A 119.7(11) . .
N96A O19A O21A 36.5(7) . 7_575
N96A O20A N96A 45.7(14) . 7_575
O21A O21A N96A 103.1(17) 7_575 7_575
O21A O21A N96A 54.5(9) 7_575 .
N96A O21A N96A 48.6(15) 7_575 .
O21A O21A O19A 146.3(5) 7_575 7_575
N96A O21A O19A 45.5(16) 7_575 7_575
N96A O21A O19A 93.2(11) . 7_575
O23 N97 O22 118.6(13) . .
O23 N97 O24 118.2(13) . .
O22 N97 O24 117.9(13) . .
C81 C80 P1 112.4(18) . .
C83 C82 P1 115.5(16) . .
C85 C84 P1 115.0(13) . .
C81A C80A P1 122(6) . .
C83A C82A P1 117(4) . .
C85A C84A P1 114(4) . .

loop_
_geom_bond_atom_site_label_1
_geom_bond_atom_site_label_2
_geom_bond_distance
_geom_bond_site_symmetry_2
Pt1 Cl1 2.281(4) .
Pt1 Cl2 2.285(4) .
Pt1 P1 2.298(3) 7_575
Pt1 P1 2.298(3) .
Pd1 N6 2.015(8) .
Pd1 N7 2.051(8) .
Pd1 N17 2.065(10) .
Pd1 N18 2.074(9) .
Pd2 N10 2.027(11) .
Pd2 N20 2.037(12) .
Pd2 N14 2.050(12) .
Pd2 N19 2.073(13) .
Pd3 N5 2.036(8) .
Pd3 N15 2.051(10) .
Pd3 N11 2.056(9) .
Pd3 N16 2.062(10) .
Pd4 N4 2.038(8) .
Pd4 N4 2.038(8) 7_575
Pd4 N21 2.059(8) .
Pd4 N21 2.059(8) 7_575
P1 C80A 1.72(5) .
P1 C82A 1.72(6) .
P1 C84 1.767(16) .
P1 C80 1.779(19) .
P1 C82 1.79(2) .
P1 C84A 1.86(5) .
Si1 C68 1.67(2) .
Si1 C68 1.67(2) 7_575
Si1 C60 1.86(2) .
Si1 C69 1.94(3) .
Si1 C69 1.94(3) 7_575
Si1 C67 1.97(2) 7_575
Si1 C67 1.97(2) .
Si2 C66 1.71(3) 7_575
Si2 C66 1.71(3) .
Si2 C63 1.831(19) .
Si2 C65 1.92(3) .
Si2 C65 1.92(3) 7_575
Si2 C64 1.94(3) 7_575
Si2 C64 1.94(3) .
N1 C7 1.323(12) .
N1 C8 1.347(13) .
N2 C6 1.323(13) .
N2 C8 1.328(13) .
N3 C6 1.335(13) .
N3 C7 1.342(13) .
N4 C5 1.331(13) .
N4 C1 1.343(13) .
N5 C11 1.333(13) .
N5 C12 1.344(13) .
N6 C16 1.343(13) .
N6 C17 1.371(13) .
N7 C23 1.327(13) .
N7 C19 1.348(13) .
N8 C24 1.323(12) .
N8 C24 1.323(12) 7_575
N9 C24 1.327(13) .
N9 C25 1.350(11) .
N10 C28 1.342(12) .
N10 C28 1.342(12) 7_575
N11 C33 1.322(15) .
N11 C29 1.338(14) .
N12 C34 1.326(14) .
N12 C35 1.342(11) .
N13 C34 1.328(13) .
N13 C34 1.328(13) 7_575
N14 C38 1.326(12) 7_575
N14 C38 1.326(12) .
N15 C39 1.449(17) .
N15 C44 1.458(18) .
N15 C43 1.507(17) .
N16 C41 1.463(16) .
N16 C42 1.502(16) .
N16 C40 1.517(16) .
N17 C49 1.483(16) .
N17 C50 1.498(17) .
N17 C46 1.501(15) .
N18 C47 1.482(16) .
N18 C48 1.490(15) .
N18 C45 1.490(16) .
N19 C56 1.464(15) .
N19 C56 1.464(15) 7_575
N19 C55 1.47(3) .
N19 C55 1.47(3) 7_575
N20 C57 1.472(14) 7_575
N20 C57 1.472(14) .
N20 C54 1.52(2) 7_575
N20 C54 1.52(2) .
N21 C51 1.454(13) .
N21 C53 1.463(12) .
N21 C52 1.476(13) .
C1 C2 1.350(15) .
C2 C3 1.382(14) .
C3 C4 1.370(15) .
C3 C6 1.485(14) .
C4 C5 1.374(15) .
C7 C9 1.481(14) .
C8 C14 1.442(14) .
C9 C13 1.388(14) .
C9 C10 1.393(14) .
C10 C11 1.373(15) .
C12 C13 1.379(15) .
C14 C15 1.383(14) .
C14 C18 1.416(14) .
C15 C16 1.394(14) .
C17 C18 1.370(15) .
C19 C20 1.380(15) .
C20 C21 1.392(14) .
C21 C22 1.373(15) .
C21 C24 1.487(15) .
C22 C23 1.397(15) .
C25 N9 1.350(11) 7_575
C25 C26 1.44(2) .
C26 C27 1.385(13) .
C26 C27 1.385(13) 7_575
C27 C28 1.379(15) .
C29 C30 1.387(17) .
C30 C31 1.383(17) .
C31 C32 1.387(16) .
C31 C34 1.498(16) .
C32 C33 1.371(17) .
C35 N12 1.342(11) 7_575
C35 C36 1.50(2) .
C36 C37 1.374(14) 7_575
C36 C37 1.374(14) .
C37 C38 1.328(15) .
C39 C40 1.50(2) .
C45 C46 1.482(18) .
C51 C51 1.30(3) 7_575
C54 C55 1.28(3) .
C60 C61 1.17(3) .
C61 C62 1.41(3) .
C62 C63 1.20(2) .
N93 N93 1.18(2) 7_575
N93 O10 1.222(9) .
N93 O12 1.239(9) .
N93 O11 1.243(8) .
O10 N93 1.222(9) 7_575
O11 N93 1.243(8) 7_575
N91 O1 1.235(8) .
N91 O3 1.236(9) .
N91 O2 1.249(8) .
N92 O6 1.240(9) .
N92 O5 1.242(9) .
N92 O4 1.242(9) .
O5 N92 1.242(9) 7_565
O60 O60 1.21(9) 7_565
O60 O61 1.81(6) 7_565
O61 O60 1.81(6) 7_565
N94 O13 1.229(9) .
N94 O14 1.242(9) .
N94 O15 1.249(9) .
N94A O14A 1.227(9) .
N94A O13A 1.242(9) .
N94A O15A 1.251(9) .
N95 O16 1.245(10) .
N95 O18 1.254(10) .
N95 O17 1.254(10) .
O17 N95 1.254(10) 7_565
N95A O16A 1.255(10) .
N95A O17A 1.265(9) 7_565
N95A O17A 1.265(9) .
N96 O20 1.229(10) 7_575
N96 O20 1.229(10) .
N96 O21 1.258(10) .
N96 O19 1.286(9) 7_575
N96 O19 1.286(9) .
O19 O20 0.84(5) 7_575
O20 O19 0.84(5) 7_575
O20 O20 1.61(5) 7_575
N96A N96A 0.96(3) 7_575
N96A O21A 1.036(17) 7_575
N96A O20A 1.230(9) .
N96A O21A 1.241(9) .
N96A O19A 1.245(9) .
O19A O21A 1.73(4) 7_575
O20A N96A 1.230(9) 7_575
O21A O21A 0.49(4) 7_575
O21A N96A 1.036(17) 7_575
O21A O19A 1.73(4) 7_575
N97 O23 1.245(10) .
N97 O22 1.248(10) .
N97 O24 1.249(10) .
O30A O31A 1.36(7) .
C80 C81 1.57(5) .
C82 C83 1.51(3) .
C84 C85 1.56(2) .
C80A C81A 1.52(15) .
C82A C83A 1.50(7) .
C84A C85A 1.53(6) .

loop_
_geom_torsion_atom_site_label_1
_geom_torsion_atom_site_label_2
_geom_torsion_atom_site_label_3
_geom_torsion_atom_site_label_4
_geom_torsion
_geom_torsion_site_symmetry_1
_geom_torsion_site_symmetry_4
Cl1 Pt1 P1 C80A 112(2) . .
Cl2 Pt1 P1 C80A -69(2) . .
P1 Pt1 P1 C80A 84(4) 7_575 .
Cl1 Pt1 P1 C82A -121(2) . .
Cl2 Pt1 P1 C82A 58(2) . .
P1 Pt1 P1 C82A -149(4) 7_575 .
Cl1 Pt1 P1 C84 -52.4(7) . .
Cl2 Pt1 P1 C84 126.6(7) . .
P1 Pt1 P1 C84 -80(3) 7_575 .
Cl1 Pt1 P1 C80 64.4(7) . .
Cl2 Pt1 P1 C80 -116.6(7) . .
P1 Pt1 P1 C80 36(3) 7_575 .
Cl1 Pt1 P1 C82 -176.6(8) . .
Cl2 Pt1 P1 C82 2.3(8) . .
P1 Pt1 P1 C82 155(3) 7_575 .
Cl1 Pt1 P1 C84A -2.1(16) . .
Cl2 Pt1 P1 C84A 176.8(16) . .
P1 Pt1 P1 C84A -30(4) 7_575 .
N4 Pd4 N4 C5 90.9(8) 7_575 .
N21 Pd4 N4 C5 -90.9(8) . .
N21 Pd4 N4 C5 179(100) 7_575 .
N4 Pd4 N4 C1 -83.9(8) 7_575 .
N21 Pd4 N4 C1 94.2(8) . .
N21 Pd4 N4 C1 4(11) 7_575 .
N15 Pd3 N5 C11 -39(16) . .
N11 Pd3 N5 C11 90.8(9) . .
N16 Pd3 N5 C11 -87.7(9) . .
N15 Pd3 N5 C12 145(16) . .
N11 Pd3 N5 C12 -85.6(9) . .
N16 Pd3 N5 C12 95.9(9) . .
N7 Pd1 N6 C16 -89.8(8) . .
N17 Pd1 N6 C16 88.8(8) . .
N18 Pd1 N6 C16 106(11) . .
N7 Pd1 N6 C17 82.2(8) . .
N17 Pd1 N6 C17 -99.2(8) . .
N18 Pd1 N6 C17 -82(11) . .
N6 Pd1 N7 C23 -92.0(8) . .
N17 Pd1 N7 C23 -166(14) . .
N18 Pd1 N7 C23 87.4(8) . .
N6 Pd1 N7 C19 82.0(8) . .
N17 Pd1 N7 C19 8(15) . .
N18 Pd1 N7 C19 -98.6(8) . .
N20 Pd2 N10 C28 -93.4(10) . .
N14 Pd2 N10 C28 86.6(10) . .
N19 Pd2 N10 C28 -93.4(10) . .
N20 Pd2 N10 C28 93.4(10) . 7_575
N14 Pd2 N10 C28 -86.6(10) . 7_575
N19 Pd2 N10 C28 93.5(10) . 7_575
N5 Pd3 N11 C33 -91.7(9) . .
N15 Pd3 N11 C33 87.2(9) . .
N16 Pd3 N11 C33 -5(16) . .
N5 Pd3 N11 C29 83.8(9) . .
N15 Pd3 N11 C29 -97.4(9) . .
N16 Pd3 N11 C29 170(35) . .
N10 Pd2 N14 C38 88.1(10) . 7_575
N20 Pd2 N14 C38 88(20) . 7_575
N19 Pd2 N14 C38 -91.9(10) . 7_575
N10 Pd2 N14 C38 -88.1(10) . .
N20 Pd2 N14 C38 -88(20) . .
N19 Pd2 N14 C38 91.9(10) . .
N5 Pd3 N15 C39 -40(16) . .
N11 Pd3 N15 C39 -169.2(9) . .
N16 Pd3 N15 C39 9.3(9) . .
N5 Pd3 N15 C44 -159(15) . .
N11 Pd3 N15 C44 72.2(11) . .
N16 Pd3 N15 C44 -109.3(11) . .
N5 Pd3 N15 C43 82(16) . .
N11 Pd3 N15 C43 -47.6(9) . .
N16 Pd3 N15 C43 130.9(10) . .
N5 Pd3 N16 C41 76.1(8) . .
N15 Pd3 N16 C41 -102.8(9) . .
N11 Pd3 N16 C41 -10(16) . .
N5 Pd3 N16 C42 -46.2(10) . .
N15 Pd3 N16 C42 134.9(10) . .
N11 Pd3 N16 C42 -133(15) . .
N5 Pd3 N16 C40 -163.3(8) . .
N15 Pd3 N16 C40 17.8(8) . .
N11 Pd3 N16 C40 110(16) . .
N6 Pd1 N17 C49 45.4(9) . .
N7 Pd1 N17 C49 119(14) . .
N18 Pd1 N17 C49 -134.0(9) . .
N6 Pd1 N17 C50 -76.9(8) . .
N7 Pd1 N17 C50 -3(15) . .
N18 Pd1 N17 C50 103.7(8) . .
N6 Pd1 N17 C46 164.2(8) . .
N7 Pd1 N17 C46 -122(14) . .
N18 Pd1 N17 C46 -15.2(8) . .
N6 Pd1 N18 C47 90(11) . .
N7 Pd1 N18 C47 -74.4(9) . .
N17 Pd1 N18 C47 107.0(9) . .
N6 Pd1 N18 C48 -151(10) . .
N7 Pd1 N18 C48 44.7(9) . .
N17 Pd1 N18 C48 -133.9(9) . .
N6 Pd1 N18 C45 -31(11) . .
N7 Pd1 N18 C45 164.9(8) . .
N17 Pd1 N18 C45 -13.7(8) . .
N10 Pd2 N19 C56 118.5(10) . .
N20 Pd2 N19 C56 118.5(10) . .
N14 Pd2 N19 C56 -61.5(10) . .
N10 Pd2 N19 C56 -118.5(10) . 7_575
N20 Pd2 N19 C56 -118.5(10) . 7_575
N14 Pd2 N19 C56 61.5(10) . 7_575
N10 Pd2 N19 C55 12(3) . .
N20 Pd2 N19 C55 12(3) . .
N14 Pd2 N19 C55 -168(3) . .
N10 Pd2 N19 C55 -12(3) . 7_575
N20 Pd2 N19 C55 -12(3) . 7_575
N14 Pd2 N19 C55 168(3) . 7_575
N10 Pd2 N20 C57 -60.7(10) . 7_575
N14 Pd2 N20 C57 -61(20) . 7_575
N19 Pd2 N20 C57 119.3(10) . 7_575
N10 Pd2 N20 C57 60.7(10) . .
N14 Pd2 N20 C57 61(20) . .
N19 Pd2 N20 C57 -119.3(10) . .
N10 Pd2 N20 C54 180.000(1) . 7_575
N14 Pd2 N20 C54 180(20) . 7_575
N19 Pd2 N20 C54 0.000(1) . 7_575
N10 Pd2 N20 C54 180.000(1) . .
N14 Pd2 N20 C54 180(20) . .
N19 Pd2 N20 C54 0.000(1) . .
N4 Pd4 N21 C51 179.0(11) . .
N4 Pd4 N21 C51 -93(10) 7_575 .
N21 Pd4 N21 C51 -2.9(12) 7_575 .
N4 Pd4 N21 C53 -63.0(10) . .
N4 Pd4 N21 C53 25(10) 7_575 .
N21 Pd4 N21 C53 115.1(10) 7_575 .
N4 Pd4 N21 C52 59.2(11) . .
N4 Pd4 N21 C52 147(10) 7_575 .
N21 Pd4 N21 C52 -122.7(10) 7_575 .
C5 N4 C1 C2 -0.1(16) . .
Pd4 N4 C1 C2 175.0(9) . .
N4 C1 C2 C3 -0.3(18) . .
C1 C2 C3 C4 1.1(16) . .
C1 C2 C3 C6 -179.2(10) . .
C2 C3 C4 C5 -1.5(16) . .
C6 C3 C4 C5 178.8(10) . .
C1 N4 C5 C4 -0.3(16) . .
Pd4 N4 C5 C4 -175.3(8) . .
C3 C4 C5 N4 1.2(17) . .
C8 N2 C6 N3 -0.6(14) . .
C8 N2 C6 C3 -179.0(8) . .
C7 N3 C6 N2 -0.5(14) . .
C7 N3 C6 C3 177.9(8) . .
C4 C3 C6 N2 -4.5(14) . .
C2 C3 C6 N2 175.7(10) . .
C4 C3 C6 N3 177.0(10) . .
C2 C3 C6 N3 -2.8(14) . .
C8 N1 C7 N3 -1.2(14) . .
C8 N1 C7 C9 178.2(8) . .
C6 N3 C7 N1 1.5(14) . .
C6 N3 C7 C9 -177.9(8) . .
C6 N2 C8 N1 0.9(14) . .
C6 N2 C8 C14 178.6(8) . .
C7 N1 C8 N2 -0.1(14) . .
C7 N1 C8 C14 -177.7(9) . .
N1 C7 C9 C13 -3.1(14) . .
N3 C7 C9 C13 176.3(9) . .
N1 C7 C9 C10 -179.3(9) . .
N3 C7 C9 C10 0.1(14) . .
C13 C9 C10 C11 1.2(16) . .
C7 C9 C10 C11 177.5(10) . .
C12 N5 C11 C10 1.7(16) . .
Pd3 N5 C11 C10 -174.7(8) . .
C9 C10 C11 N5 -1.4(17) . .
C11 N5 C12 C13 -2.0(17) . .
Pd3 N5 C12 C13 174.5(8) . .
N5 C12 C13 C9 1.8(17) . .
C10 C9 C13 C12 -1.4(15) . .
C7 C9 C13 C12 -177.7(10) . .
N2 C8 C14 C15 1.6(14) . .
N1 C8 C14 C15 179.4(9) . .
N2 C8 C14 C18 -174.3(9) . .
N1 C8 C14 C18 3.4(14) . .
C18 C14 C15 C16 0.0(14) . .
C8 C14 C15 C16 -176.1(9) . .
C17 N6 C16 C15 0.9(15) . .
Pd1 N6 C16 C15 173.1(7) . .
C14 C15 C16 N6 0.1(15) . .
C16 N6 C17 C18 -2.0(16) . .
Pd1 N6 C17 C18 -174.2(9) . .
N6 C17 C18 C14 2.0(17) . .
C15 C14 C18 C17 -1.0(15) . .
C8 C14 C18 C17 175.2(10) . .
C23 N7 C19 C20 -0.6(15) . .
Pd1 N7 C19 C20 -174.7(8) . .
N7 C19 C20 C21 -1.9(16) . .
C19 C20 C21 C22 3.5(15) . .
C19 C20 C21 C24 -179.5(9) . .
C20 C21 C22 C23 -2.8(16) . .
C24 C21 C22 C23 -179.7(10) . .
C19 N7 C23 C22 1.4(15) . .
Pd1 N7 C23 C22 175.4(8) . .
C21 C22 C23 N7 0.3(17) . .
C24 N8 C24 N9 2.8(19) 7_575 .
C24 N8 C24 C21 -176.8(7) 7_575 .
C25 N9 C24 N8 -1.1(16) . .
C25 N9 C24 C21 178.5(10) . .
C22 C21 C24 N8 -176.9(11) . .
C20 C21 C24 N8 6.2(15) . .
C22 C21 C24 N9 3.5(15) . .
C20 C21 C24 N9 -173.3(9) . .
C24 N9 C25 N9 -0.7(19) . 7_575
C24 N9 C25 C26 -177.0(11) . .
N9 C25 C26 C27 -178.6(12) 7_575 .
N9 C25 C26 C27 -2(2) . .
N9 C25 C26 C27 2(2) 7_575 7_575
N9 C25 C26 C27 178.6(12) . 7_575
C27 C26 C27 C28 -1(2) 7_575 .
C25 C26 C27 C28 179.4(12) . .
C28 N10 C28 C27 1(2) 7_575 .
Pd2 N10 C28 C27 -171.9(8) . .
C26 C27 C28 N10 0.0(18) . .
C33 N11 C29 C30 0.4(17) . .
Pd3 N11 C29 C30 -175.1(9) . .
N11 C29 C30 C31 0.3(17) . .
C29 C30 C31 C32 -1.5(17) . .
C29 C30 C31 C34 179.3(10) . .
C30 C31 C32 C33 2.0(18) . .
C34 C31 C32 C33 -178.8(11) . .
C29 N11 C33 C32 0.2(19) . .
Pd3 N11 C33 C32 175.7(10) . .
C31 C32 C33 N11 -1(2) . .
C35 N12 C34 N13 0.4(17) . .
C35 N12 C34 C31 -176.8(10) . .
C34 N13 C34 N12 -1(2) 7_575 .
C34 N13 C34 C31 176.5(7) 7_575 .
C30 C31 C34 N12 1.2(15) . .
C32 C31 C34 N12 -178.0(10) . .
C30 C31 C34 N13 -176.3(11) . .
C32 C31 C34 N13 4.5(16) . .
C34 N12 C35 N12 0(2) . 7_575
C34 N12 C35 C36 177.5(11) . .
N12 C35 C36 C37 -2(2) 7_575 7_575
N12 C35 C36 C37 179.9(12) . 7_575
N12 C35 C36 C37 -179.9(12) 7_575 .
N12 C35 C36 C37 2(2) . .
C37 C36 C37 C38 2(2) 7_575 .
C35 C36 C37 C38 179.9(12) . .
C38 N14 C38 C37 -2(2) 7_575 .
Pd2 N14 C38 C37 174.1(9) . .
C36 C37 C38 N14 0.0(19) . .
C44 N15 C39 C40 82.7(15) . .
C43 N15 C39 C40 -160.0(12) . .
Pd3 N15 C39 C40 -35.8(14) . .
N15 C39 C40 N16 53.1(17) . .
C41 N16 C40 C39 77.7(15) . .
C42 N16 C40 C39 -162.3(13) . .
Pd3 N16 C40 C39 -41.7(13) . .
C47 N18 C45 C46 -78.4(13) . .
C48 N18 C45 C46 163.0(11) . .
Pd1 N18 C45 C46 41.1(12) . .
N18 C45 C46 N17 -57.6(15) . .
C49 N17 C46 C45 164.1(12) . .
C50 N17 C46 C45 -75.8(14) . .
Pd1 N17 C46 C45 42.5(13) . .
C53 N21 C51 C51 -117.2(9) . 7_575
C52 N21 C51 C51 125.1(9) . 7_575
Pd4 N21 C51 C51 2.5(10) . 7_575
C57 N20 C54 C55 -138(4) 7_575 .
C57 N20 C54 C55 106(4) . .
C54 N20 C54 C55 0(100) 7_575 .
Pd2 N20 C54 C55 -16(4) . .
N20 C54 C55 N19 30(7) . .
C56 N19 C55 C54 -142(5) . .
C56 N19 C55 C54 99(5) 7_575 .
C55 N19 C55 C54 66(6) 7_575 .
Pd2 N19 C55 C54 -27(6) . .
C68 Si1 C60 C61 85.4(10) . .
C68 Si1 C60 C61 -85.4(10) 7_575 .
C69 Si1 C60 C61 -38.8(10) . .
C69 Si1 C60 C61 38.8(10) 7_575 .
C67 Si1 C60 C61 146.0(9) 7_575 .
C67 Si1 C60 C61 -146.0(9) . .
Si1 C60 C61 C62 0.00(4) . .
C60 C61 C62 C63 0.00(14) . .
C61 C62 C63 Si2 0.00(14) . .
C66 Si2 C63 C62 95.9(12) 7_575 .
C66 Si2 C63 C62 -95.9(12) . .
C65 Si2 C63 C62 26.7(9) . .
C65 Si2 C63 C62 -26.7(9) 7_575 .
C64 Si2 C63 C62 -135.4(10) 7_575 .
C64 Si2 C63 C62 135.4(10) . .
O12 N93 O10 N93 -172.1(16) . 7_575
O11 N93 O10 N93 10(3) . 7_575
O10 N93 O11 N93 -10(3) . 7_575
O12 N93 O11 N93 172.2(18) . 7_575
O6 N92 O5 N92 171(2) . 7_565
O4 N92 O5 N92 -19(8) . 7_565
O16 N95 O17 N95 -178(5) . 7_565
O18 N95 O17 N95 -26(8) . 7_565
O20 N96 O19 O20 -32(3) . 7_575
O21 N96 O19 O20 112(2) . 7_575
O19 N96 O19 O20 -74(6) 7_575 7_575
O20 N96 O20 O19 -151(3) 7_575 7_575
O21 N96 O20 O19 88(3) . 7_575
O19 N96 O20 O19 -131(4) . 7_575
O21 N96 O20 O20 -121(3) . 7_575
O19 N96 O20 O20 151(3) 7_575 7_575
O19 N96 O20 O20 20(2) . 7_575
N96A N96A O19A O21A 69(3) 7_575 7_575
O20A N96A O19A O21A 170(5) . 7_575
O21A N96A O19A O21A 6.3(9) . 7_575
O21A N96A O20A N96A -2(6) 7_575 7_575
O21A N96A O20A N96A -1(4) . 7_575
O19A N96A O20A N96A -164(2) . 7_575
N96A N96A O21A O21A 180.00(4) 7_575 7_575
O20A N96A O21A O21A -179(4) . 7_575
O19A N96A O21A O21A -16.4(18) . 7_575
O21A N96A O21A N96A 180.00(2) 7_575 7_575
O20A N96A O21A N96A 1(4) . 7_575
O19A N96A O21A N96A 163.6(18) . 7_575
N96A N96A O21A O19A -10.2(12) 7_575 7_575
O21A N96A O21A O19A 169.8(12) 7_575 7_575
O20A N96A O21A O19A -9(3) . 7_575
O19A N96A O21A O19A 153(3) . 7_575
C80A P1 C80 C81 -37(3) . .
C82A P1 C80 C81 -110(3) . .
C84 P1 C80 C81 -173(2) . .
C82 P1 C80 C81 -63(2) . .
C84A P1 C80 C81 169(3) . .
Pt1 P1 C80 C81 64(2) . .
C80A P1 C82 C83 177(3) . .
C82A P1 C82 C83 -30(3) . .
C84 P1 C82 C83 -56.1(19) . .
C80 P1 C82 C83 -163.7(16) . .
C84A P1 C82 C83 -102(3) . .
Pt1 P1 C82 C83 71.9(17) . .
C80A P1 C84 C85 157(3) . .
C82A P1 C84 C85 66(2) . .
C80 P1 C84 C85 -164.1(14) . .
C82 P1 C84 C85 88.6(15) . .
C84A P1 C84 C85 -142(3) . .
Pt1 P1 C84 C85 -41.4(15) . .
C82A P1 C80A C81A 164(6) . .
C84 P1 C80A C81A 95(6) . .
C80 P1 C80A C81A 33(5) . .
C82 P1 C80A C81A -175(7) . .
C84A P1 C80A C81A 56(7) . .
Pt1 P1 C80A C81A -66(6) . .
C80A P1 C82A C83A 161(4) . .
C84 P1 C82A C83A -73(4) . .
C80 P1 C82A C83A -155(3) . .
C82 P1 C82A C83A 136(5) . .
C84A P1 C82A C83A -93(5) . .
Pt1 P1 C82A C83A 31(5) . .
C80A P1 C84A C85A 167(4) . .
C82A P1 C84A C85A 55(4) . .
C84 P1 C84A C85A 30(3) . .
C80 P1 C84A C85A -175(5) . .
C82 P1 C84A C85A 103(4) . .
Pt1 P1 C84A C85A -71(4) . .
